data_9003668
loop_
_publ_author_name
'Ellemann-Olesen R'
'Malcherek, T.'

_publ_section_title
;
 Temperature and composition dependence of structural phase transitions in
 Ca(TixZr1-x)OGeO4.
 Sample: Ti10, triclinically distorted titanite structure
;
_journal_name_full 'American Mineralogist'
_journal_page_first 687
_journal_page_last 694
_journal_paper_doi 10.2138/am.2005.1767
_journal_volume 90
_journal_year 2005
_chemical_formula_structural Ca(Ti,Zr)OGeO4
_chemical_formula_sum 'Ca Ge O5 Ti0.114 Zr0.885'
_space_group_IT_number 2
_symmetry_space_group_name_Hall '-P 1 (-x,-1/2*y+1/2*z,1/2*y+1/2*z)'
_symmetry_space_group_name_H-M 'A -1'
_cell_angle_alpha 88.765
_cell_angle_beta 112.877
_cell_angle_gamma 91.297
_cell_length_a 7.38422
_cell_length_b 9.12413
_cell_length_c 6.76031
_cell_formula_units_Z 4
_cell_volume 419.499
_database_code_amcsd 0003766
_exptl_crystal_density_diffrn 4.416
_cod_original_formula_sum 'Ca Ti.114 Zr.885 Ge O5'
_cod_database_code 9003668
_amcsd_formula_title Ca(Ti,Zr)OGeO4

loop_
_space_group_symop_operation_xyz
x,y,z
x,1/2+y,1/2+z
-x,-y,-z
-x,1/2-y,1/2-z

loop_
_atom_site_label
_atom_site_fract_x
_atom_site_fract_y
_atom_site_fract_z
_atom_site_occupancy
_atom_site_U_iso_or_equiv
Ca 0.22890 0.66660 0.50710 1.00000 0.02500
Ti1 0.50000 0.50000 0.00000 0.11400 0.01200
Zr1 0.50000 0.50000 0.00000 0.88500 0.01200
Ti2 0.00000 0.50000 0.00000 0.11400 0.01300
Zr2 0.00000 0.50000 0.00000 0.88500 0.01300
Ge 0.74810 0.68110 0.49590 1.00000 0.01600
O1 0.74920 0.58310 0.99410 1.00000 0.00800
O2A 0.91760 0.56670 0.67390 1.00000 0.00800
O2B 0.60830 0.55150 0.32730 1.00000 0.00800
O3A 0.38240 0.70610 0.89470 1.00000 0.00800
O3B 0.11110 0.69820 0.11280 1.00000 0.00800

loop_
_cod_related_entry_id
_cod_related_entry_database
_cod_related_entry_code
1 AMCSD 0003766
